data_1564028
loop_
_publ_author_name
'Wei, Han'
'Huang, Hong'
'Gao, Wei'
'Wang, Cui-Li'
'Liu, Jie-Ping'
'Zhang, Xiu-Mei'

_publ_section_title
;
 2D/3D coordination polymers based on di-, tri-, tetranuclear and
 polymeric chain units with a tricarboxylate ligand: Structures, magnetic
 and luminescent properties
;
_journal_name_full 'Inorganica Chimica Acta'
_journal_page_first 119944
_journal_paper_doi 10.1016/j.ica.2020.119944
_journal_volume 513
_journal_year 2020
_chemical_formula_sum 'C40 H34 Co4 N4 O24'
_chemical_formula_weight 1190.43
_space_group_crystal_system triclinic
_space_group_IT_number 2
_space_group_name_Hall '-P 1'
_space_group_name_H-M_alt 'P -1'
_atom_sites_solution_hydrogens mixed
_audit_creation_method SHELXL-2014/7
_cell_angle_alpha 96.420(11)
_cell_angle_beta 103.431(10)
_cell_angle_gamma 106.309(12)
_cell_formula_units_Z 1
_cell_length_a 8.085(6)
_cell_length_b 11.114(7)
_cell_length_c 13.308(9)
_cell_measurement_reflns_used 706
_cell_measurement_temperature 298(2)
_cell_measurement_theta_max 24.09
_cell_measurement_theta_min 2.73
_cell_volume 1096.0(13)
_computing_cell_refinement 'Bruker SMART'
_computing_data_collection 'Bruker SMART'
_computing_data_reduction 'Bruker SAINT'
_computing_molecular_graphics 'Bruker SHELXTL'
_computing_publication_material 'Bruker SHELXTL'
_computing_structure_refinement 'SHELXL-2014/7 (Sheldrick, 2014)'
_computing_structure_solution 'Bruker SHELXTL'
_diffrn_ambient_temperature 298(2)
_diffrn_measured_fraction_theta_full 0.983
_diffrn_measured_fraction_theta_max 0.983
_diffrn_measurement_device_type 'CCD area detector'
_diffrn_measurement_method 'phi and omega scans'
_diffrn_radiation_type MoK\a
_diffrn_radiation_wavelength 0.71073
_diffrn_reflns_av_R_equivalents 0.0474
_diffrn_reflns_av_unetI/netI 0.1024
_diffrn_reflns_Laue_measured_fraction_full 0.983
_diffrn_reflns_Laue_measured_fraction_max 0.983
_diffrn_reflns_limit_h_max 9
_diffrn_reflns_limit_h_min -8
_diffrn_reflns_limit_k_max 13
_diffrn_reflns_limit_k_min -12
_diffrn_reflns_limit_l_max 15
_diffrn_reflns_limit_l_min -15
_diffrn_reflns_number 5729
_diffrn_reflns_point_group_measured_fraction_full 0.983
_diffrn_reflns_point_group_measured_fraction_max 0.983
_diffrn_reflns_theta_full 24.992
_diffrn_reflns_theta_max 24.992
_diffrn_reflns_theta_min 2.731
_diffrn_source 'fine-focus sealed tube'
_exptl_absorpt_coefficient_mu 1.586
_exptl_absorpt_correction_type none
_exptl_crystal_colour red
_exptl_crystal_density_diffrn 1.804
_exptl_crystal_density_method 'not measured'
_exptl_crystal_description block
_exptl_crystal_F_000 602
_exptl_crystal_size_max 0.080
_exptl_crystal_size_mid 0.010
_exptl_crystal_size_min 0.010
_refine_diff_density_max 0.866
_refine_diff_density_min -1.932
_refine_diff_density_rms 0.161
_refine_ls_extinction_coef .
_refine_ls_extinction_method none
_refine_ls_goodness_of_fit_ref 1.049
_refine_ls_hydrogen_treatment mixed
_refine_ls_matrix_type full
_refine_ls_number_parameters 355
_refine_ls_number_reflns 3786
_refine_ls_number_restraints 16
_refine_ls_restrained_S_all 1.047
_refine_ls_R_factor_all 0.1128
_refine_ls_R_factor_gt 0.0735
_refine_ls_shift/su_max 0.000
_refine_ls_shift/su_mean 0.000
_refine_ls_structure_factor_coef Fsqd
_refine_ls_weighting_details 'w=1/[\s^2^(Fo^2^)+(0.1215P)^2^] where P=(Fo^2^+2Fc^2^)/3'
_refine_ls_weighting_scheme calc
_refine_ls_wR_factor_gt 0.1818
_refine_ls_wR_factor_ref 0.2224
_reflns_Friedel_coverage 0.000
_reflns_Friedel_fraction_full .
_reflns_Friedel_fraction_max .
_reflns_number_gt 2349
_reflns_number_total 3786
_reflns_threshold_expression 'I > 2\s(I)'
_cod_data_source_file CP5.cif
_cod_data_source_block 5
_cod_database_code 1564028
_shelx_shelxl_version_number 2014/7
_shelx_space_group_comment
;
The symmetry employed for this shelxl refinement is uniquely defined
by the following loop, which should always be used as a source of
symmetry information in preference to the above space-group names.
They are only intended as comments.
;
_shelx_estimated_absorpt_t_min 0.884
_shelx_estimated_absorpt_t_max 0.984

loop_
_space_group_symop_operation_xyz
'x, y, z'
'-x, -y, -z'

loop_
_atom_site_label
_atom_site_type_symbol
_atom_site_fract_x
_atom_site_fract_y
_atom_site_fract_z
_atom_site_U_iso_or_equiv
_atom_site_adp_type
_atom_site_occupancy
_atom_site_site_symmetry_order
_atom_site_calc_flag
_atom_site_refinement_flags_posn
_atom_site_refinement_flags_adp
_atom_site_refinement_flags_occupancy
_atom_site_disorder_assembly
_atom_site_disorder_group
Co1 Co 0.50811(14) 0.49969(9) -0.12049(7) 0.0232(3) Uani 1 1 d . . . . .
Co2 Co 0.82982(16) 0.71604(10) 0.06788(8) 0.0358(4) Uani 1 1 d . . . . .
O1 O 0.9538(8) 0.7986(6) 0.2141(4) 0.0476(18) Uani 1 1 d . . . . .
O2 O 1.1139(9) 0.6693(6) 0.2017(4) 0.0452(17) Uani 1 1 d . . . . .
O3 O 1.7376(8) 0.8575(5) 1.0203(4) 0.0337(14) Uani 1 1 d . . . . .
O4 O 1.5858(8) 0.6998(5) 0.8866(4) 0.0414(16) Uani 1 1 d . . . . .
O5 O 1.4666(7) 1.3047(5) 0.8487(4) 0.0319(14) Uani 1 1 d . . . . .
O6 O 1.6952(7) 1.2973(5) 0.9786(4) 0.0337(15) Uani 1 1 d . . . . .
O7 O 1.577(2) 0.6968(13) 0.5508(11) 0.052(4) Uani 0.5 1 d . . P . .
O7' O 1.626(3) 0.747(2) 0.5160(16) 0.086(7) Uani 0.5 1 d . U P . .
O8 O 1.6979(10) 0.9073(7) 0.6206(6) 0.067(2) Uani 1 1 d . . . . .
O9 O 0.9872(8) 0.7273(6) -0.0337(5) 0.0425(16) Uani 1 1 d D . . . .
H9A H 1.091(5) 0.723(8) -0.006(6) 0.064 Uiso 1 1 d D U . . .
H9C H 0.994(10) 0.774(7) -0.080(5) 0.064 Uiso 1 1 d D U . . .
O10 O 0.6801(7) 0.5370(5) 0.0355(4) 0.0240(12) Uani 1 1 d D . . . .
H10 H 0.703(11) 0.467(4) 0.030(6) 0.036 Uiso 1 1 d D U . . .
O11 O 0.7240(8) 0.5179(6) -0.1931(5) 0.0424(16) Uani 1 1 d D . . . .
H11A H 0.775(9) 0.462(5) -0.183(7) 0.064 Uiso 1 1 d D U . . .
H11C H 0.797(8) 0.590(3) -0.160(6) 0.064 Uiso 1 1 d D U . . .
O12 O 0.0150(13) 0.9089(7) 0.8455(6) 0.079(3) Uani 1 1 d D . . . .
H12A H -0.018(18) 0.884(9) 0.7792(16) 0.119 Uiso 1 1 d D U . . .
H12B H 0.060(17) 0.9898(17) 0.859(8) 0.119 Uiso 1 1 d D U . . .
N1 N 1.5806(13) 0.8211(10) 0.5605(6) 0.063(3) Uani 1 1 d . . . . .
N2 N 0.3160(9) 0.4958(6) -0.2641(5) 0.0312(17) Uani 1 1 d . . . . .
C1 C 1.0673(12) 0.7506(8) 0.2532(6) 0.040(2) Uani 1 1 d . . . . .
C2 C 1.1573(12) 0.7946(8) 0.3699(6) 0.036(2) Uani 1 1 d . . . . .
C3 C 1.3159(13) 0.7777(8) 0.4145(6) 0.042(2) Uani 1 1 d . . . . .
H3A H 1.3675 0.7330 0.3745 0.051 Uiso 1 1 calc R U . . .
C4 C 1.3998(12) 0.8273(8) 0.5198(6) 0.034(2) Uani 1 1 d . . . . .
C5 C 1.3254(12) 0.8887(7) 0.5857(6) 0.033(2) Uani 1 1 d . . . . .
C6 C 1.1568(12) 0.8964(8) 0.5392(6) 0.039(2) Uani 1 1 d . . . . .
H6A H 1.0976 0.9317 0.5805 0.046 Uiso 1 1 calc R U . . .
C7 C 1.0748(13) 0.8520(8) 0.4318(6) 0.043(2) Uani 1 1 d . . . . .
H7A H 0.9641 0.8611 0.4018 0.051 Uiso 1 1 calc R U . . .
C8 C 1.4114(11) 0.9376(8) 0.7004(6) 0.031(2) Uani 1 1 d . . . . .
C9 C 1.4389(10) 1.0619(7) 0.7450(6) 0.0276(18) Uani 1 1 d . . . . .
H9B H 1.3933 1.1141 0.7042 0.033 Uiso 1 1 calc R U . . .
C10 C 1.5331(9) 1.1108(7) 0.8495(5) 0.0205(17) Uani 1 1 d . . . . .
C11 C 1.6041(10) 1.0319(7) 0.9093(5) 0.0260(18) Uani 1 1 d . . . . .
H11B H 1.6761 1.0651 0.9779 0.031 Uiso 1 1 calc R U . . .
C12 C 1.5681(11) 0.9054(7) 0.8672(5) 0.0260(19) Uani 1 1 d . . . . .
C13 C 1.4739(10) 0.8597(8) 0.7617(5) 0.0271(18) Uani 1 1 d . . . . .
H13A H 1.4530 0.7750 0.7323 0.033 Uiso 1 1 calc R U . . .
C14 C 1.6340(11) 0.8149(8) 0.9290(6) 0.032(2) Uani 1 1 d . . . . .
C15 C 1.5690(10) 1.2477(7) 0.8966(6) 0.0236(17) Uani 1 1 d . . . . .
C16 C 0.3213(14) 0.4485(10) -0.3581(6) 0.060(3) Uani 1 1 d . . . . .
H16A H 0.4104 0.4120 -0.3622 0.072 Uiso 1 1 calc R U . . .
C17 C 0.2030(14) 0.4498(10) -0.4511(6) 0.063(4) Uani 1 1 d . . . . .
H17A H 0.2157 0.4156 -0.5148 0.075 Uiso 1 1 calc R U . . .
C18 C 0.0659(11) 0.5010(7) -0.4506(5) 0.031(2) Uani 1 1 d . . . . .
C19 C 0.0624(12) 0.5513(8) -0.3539(6) 0.041(2) Uani 1 1 d . . . . .
H19A H -0.0251 0.5887 -0.3478 0.049 Uiso 1 1 calc R U . . .
C20 C 0.1866(11) 0.5479(9) -0.2644(6) 0.043(2) Uani 1 1 d . . . . .
H20A H 0.1792 0.5844 -0.1999 0.052 Uiso 1 1 calc R U . . .

loop_
_atom_site_aniso_label
_atom_site_aniso_U_11
_atom_site_aniso_U_22
_atom_site_aniso_U_33
_atom_site_aniso_U_23
_atom_site_aniso_U_13
_atom_site_aniso_U_12
Co1 0.0325(6) 0.0155(6) 0.0162(5) -0.0006(4) -0.0064(4) 0.0116(5)
Co2 0.0488(8) 0.0214(7) 0.0264(6) 0.0002(5) -0.0092(5) 0.0123(6)
O1 0.051(4) 0.058(4) 0.027(3) -0.002(3) -0.011(3) 0.028(4)
O2 0.064(4) 0.037(4) 0.030(3) -0.001(3) 0.002(3) 0.020(3)
O3 0.044(4) 0.032(3) 0.026(3) 0.004(2) -0.001(3) 0.021(3)
O4 0.067(4) 0.017(3) 0.037(3) 0.006(2) 0.001(3) 0.019(3)
O5 0.046(4) 0.013(3) 0.030(3) -0.001(2) -0.007(2) 0.014(3)
O6 0.042(4) 0.015(3) 0.031(3) -0.005(2) -0.013(3) 0.010(3)
O7 0.056(10) 0.040(9) 0.054(9) 0.005(7) -0.005(7) 0.025(8)
O7' 0.084(7) 0.086(7) 0.086(7) 0.014(2) 0.023(3) 0.029(3)
O8 0.045(4) 0.068(6) 0.070(5) 0.010(4) -0.002(4) 0.005(4)
O9 0.041(4) 0.040(4) 0.041(4) 0.006(3) -0.006(3) 0.020(3)
O10 0.028(3) 0.015(3) 0.024(3) 0.000(2) -0.008(2) 0.013(2)
O11 0.042(4) 0.032(4) 0.045(4) 0.000(3) 0.001(3) 0.012(3)
O12 0.084(6) 0.053(5) 0.089(6) 0.027(4) 0.007(5) 0.014(5)
N1 0.083(7) 0.084(8) 0.027(4) -0.007(4) 0.000(4) 0.053(6)
N2 0.043(4) 0.016(4) 0.027(3) 0.007(3) -0.006(3) 0.009(3)
C1 0.051(6) 0.034(5) 0.020(4) 0.005(4) -0.003(4) 0.001(5)
C2 0.048(6) 0.034(5) 0.017(4) 0.000(3) -0.003(4) 0.013(4)
C3 0.069(7) 0.032(5) 0.022(4) 0.002(4) 0.000(4) 0.024(5)
C4 0.048(5) 0.026(5) 0.021(4) 0.004(3) -0.007(4) 0.015(4)
C5 0.049(6) 0.024(5) 0.019(4) 0.000(3) -0.004(4) 0.012(4)
C6 0.051(6) 0.036(5) 0.027(4) -0.002(4) -0.003(4) 0.024(5)
C7 0.054(6) 0.028(5) 0.039(5) 0.005(4) -0.008(4) 0.019(5)
C8 0.037(5) 0.038(5) 0.019(4) 0.000(3) 0.000(3) 0.021(4)
C9 0.034(5) 0.019(4) 0.027(4) 0.005(3) 0.001(3) 0.010(4)
C10 0.025(4) 0.014(4) 0.022(4) 0.000(3) 0.002(3) 0.010(3)
C11 0.028(4) 0.024(4) 0.023(4) -0.003(3) -0.004(3) 0.016(4)
C12 0.040(5) 0.020(4) 0.021(4) 0.002(3) 0.001(3) 0.021(4)
C13 0.027(4) 0.027(5) 0.024(4) 0.000(3) -0.001(3) 0.012(4)
C14 0.046(5) 0.032(5) 0.021(4) 0.009(4) 0.003(4) 0.023(4)
C15 0.022(4) 0.018(4) 0.032(4) 0.005(3) 0.006(3) 0.008(3)
C16 0.070(7) 0.083(8) 0.030(5) -0.016(5) -0.013(5) 0.061(7)
C17 0.080(8) 0.091(8) 0.018(4) -0.018(5) -0.014(5) 0.063(7)
C18 0.036(5) 0.025(5) 0.022(4) 0.003(3) -0.007(3) 0.008(4)
C19 0.049(6) 0.043(6) 0.031(4) 0.009(4) -0.004(4) 0.027(5)
C20 0.037(5) 0.063(7) 0.025(4) 0.006(4) -0.007(4) 0.022(5)

loop_
_atom_type_symbol
_atom_type_description
_atom_type_scat_dispersion_real
_atom_type_scat_dispersion_imag
_atom_type_scat_source
C C 0.0033 0.0016 'International Tables Vol C Tables 4.2.6.8 and 6.1.1.4'
H H 0.0000 0.0000 'International Tables Vol C Tables 4.2.6.8 and 6.1.1.4'
N N 0.0061 0.0033 'International Tables Vol C Tables 4.2.6.8 and 6.1.1.4'
O O 0.0106 0.0060 'International Tables Vol C Tables 4.2.6.8 and 6.1.1.4'
Co Co 0.3494 0.9721 'International Tables Vol C Tables 4.2.6.8 and 6.1.1.4'

loop_
_geom_angle_atom_site_label_1
_geom_angle_atom_site_label_2
_geom_angle_atom_site_label_3
_geom_angle
_geom_angle_site_symmetry_1
_geom_angle_site_symmetry_3
O5 Co1 O10 87.8(2) 1_444 2_665
O5 Co1 O4 167.0(2) 1_444 1_454
O10 Co1 O4 105.1(2) 2_665 1_454
O5 Co1 O10 96.67(18) 1_444 .
O10 Co1 O10 79.5(2) 2_665 .
O4 Co1 O10 87.53(19) 1_454 .
O5 Co1 N2 94.0(2) 1_444 .
O10 Co1 N2 94.2(2) 2_665 .
O4 Co1 N2 83.5(2) 1_454 .
O10 Co1 N2 167.3(2) . .
O5 Co1 O11 85.9(2) 1_444 .
O10 Co1 O11 170.23(19) 2_665 .
O4 Co1 O11 81.6(2) 1_454 .
O10 Co1 O11 93.8(2) . .
N2 Co1 O11 93.7(3) . .
O1 Co2 O10 119.5(3) . .
O1 Co2 O3 98.4(2) . 1_454
O10 Co2 O3 123.0(2) . 1_454
O1 Co2 O9 115.9(3) . .
O10 Co2 O9 104.5(2) . .
O3 Co2 O9 93.2(2) 1_454 .
C1 O1 Co2 111.5(5) . .
C14 O3 Co2 107.5(5) . 1_656
C14 O4 Co1 156.4(5) . 1_656
C15 O5 Co1 125.3(5) . 1_666
O7' O7 N1 57.1(18) . .
O7 O7' N1 85(2) . .
Co2 O9 H9A 113(5) . .
Co2 O9 H9C 128(6) . .
H9A O9 H9C 109.2(18) . .
Co2 O10 Co1 112.8(2) . 2_665
Co2 O10 Co1 107.9(2) . .
Co1 O10 Co1 100.5(2) 2_665 .
Co2 O10 H10 134(6) . .
Co1 O10 H10 101(6) 2_665 .
Co1 O10 H10 96(5) . .
Co1 O11 H11A 113(7) . .
Co1 O11 H11C 102(6) . .
H11A O11 H11C 108.8(18) . .
H12A O12 H12B 108.6(19) . .
O7' N1 O8 115.7(15) . .
O7' N1 O7 37.6(11) . .
O8 N1 O7 123.8(9) . .
O7' N1 C4 119.1(13) . .
O8 N1 C4 122.5(8) . .
O7 N1 C4 110.0(10) . .
C16 N2 C20 114.6(6) . .
C16 N2 Co1 123.6(5) . .
C20 N2 Co1 121.7(5) . .
O1 C1 O2 124.2(7) . .
O1 C1 C2 116.9(8) . .
O2 C1 C2 118.9(7) . .
C3 C2 C7 119.7(7) . .
C3 C2 C1 121.2(8) . .
C7 C2 C1 119.1(7) . .
C2 C3 C4 119.3(8) . .
C2 C3 H3A 120.3 . .
C4 C3 H3A 120.3 . .
C3 C4 C5 123.4(8) . .
C3 C4 N1 117.0(8) . .
C5 C4 N1 119.5(7) . .
C4 C5 C6 115.8(7) . .
C4 C5 C8 123.7(7) . .
C6 C5 C8 120.4(7) . .
C5 C6 C7 121.2(8) . .
C5 C6 H6A 119.4 . .
C7 C6 H6A 119.4 . .
C2 C7 C6 120.3(8) . .
C2 C7 H7A 119.9 . .
C6 C7 H7A 119.9 . .
C13 C8 C9 119.2(7) . .
C13 C8 C5 119.5(7) . .
C9 C8 C5 121.2(7) . .
C8 C9 C10 121.3(6) . .
C8 C9 H9B 119.4 . .
C10 C9 H9B 119.4 . .
C9 C10 C11 118.7(6) . .
C9 C10 C15 121.0(6) . .
C11 C10 C15 120.2(6) . .
C12 C11 C10 120.4(6) . .
C12 C11 H11B 119.8 . .
C10 C11 H11B 119.8 . .
C11 C12 C13 119.2(6) . .
C11 C12 C14 122.8(6) . .
C13 C12 C14 118.0(6) . .
C8 C13 C12 121.0(7) . .
C8 C13 H13A 119.5 . .
C12 C13 H13A 119.5 . .
O4 C14 O3 122.4(7) . .
O4 C14 C12 118.5(6) . .
O3 C14 C12 119.1(7) . .
O6 C15 O5 125.2(7) . .
O6 C15 C10 118.3(6) . .
O5 C15 C10 116.5(6) . .
N2 C16 C17 124.2(8) . .
N2 C16 H16A 117.9 . .
C17 C16 H16A 117.9 . .
C16 C17 C18 120.9(8) . .
C16 C17 H17A 119.6 . .
C18 C17 H17A 119.6 . .
C19 C18 C17 114.8(6) . .
C19 C18 C18 123.7(9) . 2_564
C17 C18 C18 121.5(9) . 2_564
C18 C19 C20 121.1(8) . .
C18 C19 H19A 119.5 . .
C20 C19 H19A 119.5 . .
N2 C20 C19 124.4(8) . .
N2 C20 H20A 117.8 . .
C19 C20 H20A 117.8 . .

loop_
_geom_bond_atom_site_label_1
_geom_bond_atom_site_label_2
_geom_bond_distance
_geom_bond_site_symmetry_2
Co1 O5 2.075(5) 1_444
Co1 O10 2.077(6) 2_665
Co1 O4 2.119(6) 1_454
Co1 O10 2.135(4) .
Co1 N2 2.152(6) .
Co1 O11 2.156(7) .
Co2 O1 1.952(5) .
Co2 O10 1.956(5) .
Co2 O3 2.022(5) 1_454
Co2 O9 2.052(7) .
O1 C1 1.230(10) .
O2 C1 1.265(10) .
O3 C14 1.256(8) .
O3 Co2 2.022(5) 1_656
O4 C14 1.251(9) .
O4 Co1 2.119(6) 1_656
O5 C15 1.277(8) .
O5 Co1 2.075(5) 1_666
O6 C15 1.253(8) .
O7 O7' 0.84(2) .
O7 N1 1.366(16) .
O7' N1 1.15(2) .
O8 N1 1.193(10) .
O9 H9A 0.849(10) .
O9 H9C 0.847(10) .
O10 Co1 2.077(6) 2_665
O10 H10 0.848(10) .
O11 H11A 0.846(10) .
O11 H11C 0.850(10) .
O12 H12A 0.849(10) .
O12 H12B 0.851(11) .
N1 C4 1.460(11) .
N2 C16 1.316(10) .
N2 C20 1.330(10) .
C1 C2 1.512(10) .
C2 C3 1.356(11) .
C2 C7 1.381(11) .
C3 C4 1.381(10) .
C3 H3A 0.9300 .
C4 C5 1.391(11) .
C5 C6 1.391(11) .
C5 C8 1.489(9) .
C6 C7 1.394(10) .
C6 H6A 0.9300 .
C7 H7A 0.9300 .
C8 C13 1.373(10) .
C8 C9 1.376(10) .
C9 C10 1.384(9) .
C9 H9B 0.9300 .
C10 C11 1.400(9) .
C10 C15 1.499(10) .
C11 C12 1.375(10) .
C11 H11B 0.9300 .
C12 C13 1.391(9) .
C12 C14 1.501(9) .
C13 H13A 0.9300 .
C16 C17 1.381(10) .
C16 H16A 0.9300 .
C17 C18 1.382(11) .
C17 H17A 0.9300 .
C18 C19 1.354(11) .
C18 C18 1.481(13) 2_564
C19 C20 1.380(10) .
C19 H19A 0.9300 .
C20 H20A 0.9300 .
